data_2200376
loop_
_publ_author_name
'Valkonen, Jussi'
'G\"unes, Minna'

_publ_section_title
;
 Potassium silver thiocyanate
;
_journal_issue 7
_journal_name_full 'Acta Crystallographica Section E'
_journal_page_first i52
_journal_page_last i54
_journal_paper_doi 10.1107/S1600536801009679
_journal_volume 57
_journal_year 2001
_chemical_formula_iupac 'Ag K (SCN)2'
_chemical_formula_moiety 'C2 Ag K N2 S2'
_chemical_formula_structural 'Ag K (SCN)2'
_chemical_formula_sum 'C2 Ag K N2 S2'
_chemical_formula_weight 263.13
_chemical_name_common 'Potassium Silver Thiocyanate'
_space_group_IT_number 61
_symmetry_cell_setting orthorhombic
_symmetry_space_group_name_Hall '-P 2ac 2ab'
_symmetry_space_group_name_H-M 'P b c a'
_cell_angle_alpha 90.00
_cell_angle_beta 90.00
_cell_angle_gamma 90.00
_cell_formula_units_Z 8
_cell_length_a 6.7190(10)
_cell_length_b 18.0240(10)
_cell_length_c 10.826(2)
_cell_measurement_reflns_used 25
_cell_measurement_temperature 293(2)
_cell_measurement_theta_max 25.38
_cell_measurement_theta_min 14.57
_cell_volume 1311.1(3)
_computing_cell_refinement 'CAD-4 Software'
_computing_data_collection 'CAD-4 Software (Enra-Nonius, 1989)'
_computing_data_reduction 'CAD-4 Software'
_computing_molecular_graphics 'DIAMOND (Brandenburg, 2000)'
_computing_structure_refinement 'SHELXL97 (Sheldrick, 1997)'
_computing_structure_solution 'SHELXS97 (Sheldrick, 1997)'
_diffrn_ambient_temperature 293(2)
_diffrn_measured_fraction_theta_full .999
_diffrn_measured_fraction_theta_max .999
_diffrn_measurement_device_type 'Enraf Nonius CAD-4'
_diffrn_measurement_method \w/2\q
_diffrn_radiation_monochromator graphite
_diffrn_radiation_source 'fine-focus sealed tube'
_diffrn_radiation_type MoK\a
_diffrn_radiation_wavelength .71073
_diffrn_reflns_av_R_equivalents .0000
_diffrn_reflns_av_sigmaI/netI .0470
_diffrn_reflns_limit_h_max 9
_diffrn_reflns_limit_h_min 0
_diffrn_reflns_limit_k_max 25
_diffrn_reflns_limit_k_min 0
_diffrn_reflns_limit_l_max 15
_diffrn_reflns_limit_l_min 0
_diffrn_reflns_number 1897
_diffrn_reflns_theta_full 29.96
_diffrn_reflns_theta_max 29.96
_diffrn_reflns_theta_min 2.26
_diffrn_standards_decay_% 0
_diffrn_standards_interval_time 60
_diffrn_standards_number 2
_exptl_absorpt_coefficient_mu 4.233
_exptl_absorpt_correction_T_max .65
_exptl_absorpt_correction_T_min .56
_exptl_absorpt_correction_type '\y scan'
_exptl_absorpt_process_details '(North et al., 1968)'
_exptl_crystal_colour colourless
_exptl_crystal_density_diffrn 2.666
_exptl_crystal_density_method 'not measured'
_exptl_crystal_description prism
_exptl_crystal_F_000 992
_exptl_crystal_size_max .2
_exptl_crystal_size_mid .2
_exptl_crystal_size_min .1
_refine_diff_density_max .981
_refine_diff_density_min -.640
_refine_ls_extinction_coef .0148(6)
_refine_ls_extinction_method SHELXL97
_refine_ls_goodness_of_fit_ref 1.002
_refine_ls_hydrogen_treatment none
_refine_ls_matrix_type full
_refine_ls_number_parameters 74
_refine_ls_number_reflns 1897
_refine_ls_number_restraints 0
_refine_ls_restrained_S_all 1.002
_refine_ls_R_factor_all .0924
_refine_ls_R_factor_gt .0362
_refine_ls_shift/su_max .001
_refine_ls_shift/su_mean .000
_refine_ls_structure_factor_coef Fsqd
_refine_ls_weighting_details 'calc w = 1/[\s^2^(Fo^2^)+(0.0460P)^2^+0.2326P] where P = (Fo^2^+2Fc^2^)/3'
_refine_ls_weighting_scheme calc
_refine_ls_wR_factor_ref .0953
_reflns_number_gt 1137
_reflns_number_total 1897
_reflns_threshold_expression I>2\s(I)
_cod_data_source_file br6023.cif
_cod_data_source_block I
_cod_original_cell_volume 1311.0(3)
_cod_database_code 2200376

loop_
_symmetry_equiv_pos_as_xyz
'x, y, z'
'-x+1/2, -y, z+1/2'
'x+1/2, -y+1/2, -z'
'-x, y+1/2, -z+1/2'
'-x, -y, -z'
'x-1/2, y, -z-1/2'
'-x-1/2, y-1/2, z'
'x, -y-1/2, z-1/2'

loop_
_atom_site_label
_atom_site_fract_x
_atom_site_fract_y
_atom_site_fract_z
_atom_site_U_iso_or_equiv
_atom_site_adp_type
_atom_site_calc_flag
_atom_site_refinement_flags
_atom_site_occupancy
_atom_site_disorder_assembly
_atom_site_disorder_group
_atom_site_type_symbol
Ag1 .17017(6) .50256(2) .37237(4) .04619(16) Uani d . 1 . . Ag
K1 .35256(14) .26974(6) .37357(9) .0381(2) Uani d . 1 . . K
S1 .54341(18) .53295(7) .34950(10) .0339(3) Uani d . 1 . . S
S2 .01889(16) .39124(6) .48980(9) .0304(2) Uani d . 1 . . S
C1 .5208(7) .6245(3) .3470(4) .0327(10) Uani d . 1 . . C
C2 -.1691(7) .3682(2) .3970(4) .0304(9) Uani d . 1 . . C
N1 .5050(7) .6887(2) .3502(4) .0486(11) Uani d . 1 . . N
N2 -.3002(6) .3505(3) .3362(4) .0477(11) Uani d . 1 . . N

loop_
_atom_site_aniso_label
_atom_site_aniso_U_11
_atom_site_aniso_U_22
_atom_site_aniso_U_33
_atom_site_aniso_U_12
_atom_site_aniso_U_13
_atom_site_aniso_U_23
Ag1 .0487(3) .0437(2) .0462(2) -.01424(18) .00546(18) .00078(17)
K1 .0318(5) .0402(5) .0423(5) -.0018(4) -.0006(5) .0033(5)
S1 .0335(6) .0353(6) .0328(5) -.0006(5) -.0002(5) .0067(5)
S2 .0307(5) .0301(5) .0303(5) -.0007(5) -.0013(4) -.0009(4)
C1 .028(2) .041(3) .029(2) -.0031(18) .0040(19) -.0011(17)
C2 .032(2) .0234(19) .036(2) -.0034(17) .0054(19) -.0041(16)
N1 .042(2) .042(2) .062(3) .001(2) .006(2) .000(2)
N2 .034(2) .056(3) .053(3) -.008(2) .0007(19) -.016(2)

loop_
_atom_type_symbol
_atom_type_description
_atom_type_scat_dispersion_real
_atom_type_scat_dispersion_imag
_atom_type_scat_source
C C .0030 .0020 'International Tables Vol C Tables 4.2.6.8 and 6.1.1.4'
Ag Ag -.8970 1.1020 'International Tables Vol C Tables 4.2.6.8 and 6.1.1.4'
K K .2010 .2490 'International Tables Vol C Tables 4.2.6.8 and 6.1.1.4'
N N .0060 .0030 'International Tables Vol C Tables 4.2.6.8 and 6.1.1.4'
S S .1250 .1230 'International Tables Vol C Tables 4.2.6.8 and 6.1.1.4'

loop_
_geom_angle_atom_site_label_1
_geom_angle_atom_site_label_2
_geom_angle_atom_site_label_3
_geom_angle_site_symmetry_1
_geom_angle_site_symmetry_3
_geom_angle
_geom_angle_publ_flag
S1 Ag1 S2 . . 126.49(4) yes
S1 Ag1 S1 . 6_556 100.64(3) yes
S2 Ag1 S1 . 6_556 119.21(4) yes
S1 Ag1 S2 . 5_566 110.78(4) yes
S2 Ag1 S2 . 5_566 95.29(3) yes
S1 Ag1 S2 6_556 5_566 101.75(4) yes
N2 K1 N1 1_655 7_655 166.46(13) no
N2 K1 N2 1_655 6_656 85.41(12) no
N1 K1 N2 7_655 6_656 83.55(12) no
N2 K1 N1 1_655 4_645 82.47(12) no
N1 K1 N1 7_655 4_645 86.95(12) no
N2 K1 N1 6_656 4_645 73.88(13) no
N2 K1 N1 1_655 5_666 76.39(12) no
N1 K1 N1 7_655 5_666 117.10(11) no
N2 K1 N1 6_656 5_666 135.84(13) no
N1 K1 N1 4_645 5_666 140.36(15) no
N2 K1 S2 1_655 . 105.79(10) no
N1 K1 S2 7_655 . 78.70(10) no
N2 K1 S2 6_656 . 74.35(10) no
N1 K1 S2 4_645 . 146.32(10) no
N1 K1 S2 5_666 . 72.61(8) no
N2 K1 C2 1_655 6_656 68.90(12) no
N1 K1 C2 7_655 6_656 98.93(11) no
N2 K1 C2 6_656 6_656 18.45(10) no
N1 K1 C2 4_645 6_656 64.77(11) no
N1 K1 C2 5_666 6_656 133.15(11) no
S2 K1 C2 . 6_656 87.39(8) no
N2 K1 S2 1_655 3_556 103.37(11) no
N1 K1 S2 7_655 3_556 83.03(9) no
N2 K1 S2 6_656 3_556 151.45(11) no
N1 K1 S2 4_645 3_556 80.34(9) no
N1 K1 S2 5_666 3_556 72.63(8) no
S2 K1 S2 . 3_556 127.00(3) no
C2 K1 S2 6_656 3_556 144.81(8) no
N2 K1 C2 1_655 3_556 120.51(13) no
N1 K1 C2 7_655 3_556 70.26(11) no
N2 K1 C2 6_656 3_556 153.82(11) no
N1 K1 C2 4_645 3_556 103.90(11) no
N1 K1 C2 5_666 3_556 61.46(10) no
S2 K1 C2 . 3_556 99.66(8) no
C2 K1 C2 6_656 3_556 165.37(10) no
S2 K1 C2 3_556 3_556 27.67(7) no
N2 K1 K1 1_655 6_556 124.46(11) no
N1 K1 K1 7_655 6_556 43.82(9) no
N2 K1 K1 6_656 6_556 39.79(9) no
N1 K1 K1 4_645 6_556 75.24(9) no
N1 K1 K1 5_666 6_556 144.00(8) no
S2 K1 K1 . 6_556 73.31(2) no
C2 K1 K1 6_656 6_556 55.56(8) no
S2 K1 K1 3_556 6_556 121.44(2) no
C2 K1 K1 3_556 6_556 114.05(7) no
N2 K1 K1 1_655 6_656 41.63(9) no
N1 K1 K1 7_655 6_656 127.57(10) no
N2 K1 K1 6_656 6_656 77.75(9) no
N1 K1 K1 4_645 6_656 40.88(9) no
N1 K1 K1 5_666 6_656 110.20(8) no
S2 K1 K1 . 6_656 138.71(3) no
C2 K1 K1 6_656 6_656 60.06(8) no
S2 K1 K1 3_556 6_656 90.79(2) no
C2 K1 K1 3_556 6_656 118.18(7) no
K1 K1 K1 6_556 6_656 102.93(4) no
N2 K1 K1 1_655 3_556 62.19(10) no
N1 K1 K1 7_655 3_556 128.54(10) no
N2 K1 K1 6_656 3_556 147.59(9) no
N1 K1 K1 4_645 3_556 100.44(9) no
N1 K1 K1 5_666 3_556 39.95(8) no
S2 K1 K1 . 3_556 112.37(4) no
C2 K1 K1 6_656 3_556 130.47(8) no
S2 K1 K1 3_556 3_556 49.26(3) no
C2 K1 K1 3_556 3_556 58.47(7) no
K1 K1 K1 6_556 3_556 170.65(3) no
K1 K1 K1 6_656 3_556 77.8780(10) no
C1 S1 Ag1 . . 97.11(16) no
C1 S1 Ag1 . 6_656 102.95(15) no
Ag1 S1 Ag1 . 6_656 111.19(4) no
C2 S2 Ag1 . . 101.23(15) no
C2 S2 Ag1 . 5_566 98.67(15) no
Ag1 S2 Ag1 . 5_566 84.71(3) no
C2 S2 K1 . . 96.73(14) no
Ag1 S2 K1 . . 93.39(3) no
Ag1 S2 K1 5_566 . 164.56(4) no
C2 S2 K1 . 3_456 78.65(14) no
Ag1 S2 K1 . 3_456 173.46(5) no
Ag1 S2 K1 5_566 3_456 101.79(4) no
K1 S2 K1 . 3_456 80.16(3) no
N1 C1 S1 . . 177.4(4) yes
N2 C2 S2 . . 177.6(4) yes
N2 C2 K1 . 6_556 52.9(3) no
S2 C2 K1 . 6_556 127.7(2) no
N2 C2 K1 . 3_456 103.9(3) no
S2 C2 K1 . 3_456 73.67(15) no
K1 C2 K1 6_556 3_456 103.62(10) no
C1 N1 K1 . 7_665 126.5(4) no
C1 N1 K1 . 4_655 115.7(3) no
K1 N1 K1 7_665 4_655 95.30(13) no
C1 N1 K1 . 5_666 103.4(3) no
K1 N1 K1 7_665 5_666 92.81(12) no
K1 N1 K1 4_655 5_666 122.88(15) no
C2 N2 K1 . 1_455 135.1(4) no
C2 N2 K1 . 6_556 108.7(3) no
K1 N2 K1 1_455 6_556 98.58(13) no

loop_
_geom_bond_atom_site_label_1
_geom_bond_atom_site_label_2
_geom_bond_site_symmetry_2
_geom_bond_distance
_geom_bond_publ_flag
Ag1 S1 . 2.5788(13) yes
Ag1 S2 . 2.5836(11) yes
Ag1 S1 6_556 2.6068(12) yes
Ag1 S2 5_566 2.7393(11) yes
K1 N2 1_655 2.779(4) yes
K1 N1 7_655 2.823(5) yes
K1 N2 6_656 2.885(4) yes
K1 N1 4_645 2.986(4) yes
K1 N1 5_666 3.228(4) yes
K1 S2 . 3.3771(15) yes
K1 C2 6_656 3.429(4) no
K1 S2 3_556 3.4431(15) yes
K1 C2 3_556 3.518(4) no
K1 K1 6_556 4.2947(13) no
K1 K1 6_656 4.2947(13) no
K1 K1 3_556 4.3915(13) no
S1 C1 . 1.658(5) yes
S1 Ag1 6_656 2.6068(12) no
S2 C2 . 1.666(4) yes
S2 Ag1 5_566 2.7393(11) no
S2 K1 3_456 3.4431(15) no
C1 N1 . 1.162(6) yes
C2 N2 . 1.145(6) yes
C2 K1 6_556 3.429(4) no
C2 K1 3_456 3.518(4) no
N1 K1 7_665 2.823(5) no
N1 K1 4_655 2.986(4) no
N1 K1 5_666 3.228(4) no
N2 K1 1_455 2.779(4) no
N2 K1 6_556 2.885(4) no
